data_4515343
loop_
_publ_author_name
'Gao, Hongcheng'
'Gao, Yu'
'Wang, Cong'
'Hu, Dehua'
'Xie, Zengqi'
'Liu, Linlin'
'Yang, Bing'
'Ma, Yuguang'

_publ_section_title
;
 Anomalous Effect of Intramolecular Charge Transfer on the Light Emitting
 Properties of BODIPY.
;
_journal_issue 17
_journal_name_full 'ACS applied materials &amp; interfaces'
_journal_page_first 14956
_journal_page_last 14965
_journal_paper_doi 10.1021/acsami.7b13444
_journal_volume 10
_journal_year 2018
_chemical_formula_sum 'C31 H29 B N2'
_chemical_formula_weight 440.37
_space_group_IT_number 14
_space_group_name_Hall '-P 2ybc'
_space_group_name_H-M_alt 'P 1 21/c 1'
_symmetry_cell_setting monoclinic
_symmetry_space_group_name_H-M 'P 1 21/c 1'
_atom_sites_solution_hydrogens geom
_atom_sites_solution_primary direct
_atom_sites_solution_secondary difmap
_audit_creation_method SHELXL-97
_cell_angle_alpha 90.00
_cell_angle_beta 116.910(11)
_cell_angle_gamma 90.00
_cell_formula_units_Z 4
_cell_length_a 9.8827(12)
_cell_length_b 17.0042(16)
_cell_length_c 16.199(3)
_cell_measurement_reflns_used 2335
_cell_measurement_temperature 293(2)
_cell_measurement_theta_max 70.7290
_cell_measurement_theta_min 3.9900
_cell_volume 2427.4(6)
_computing_structure_refinement 'SHELXL-97 (Sheldrick, 1997)'
_computing_structure_solution 'SHELXS-97 (Sheldrick, 1990)'
_diffrn_ambient_temperature 293(2)
_diffrn_measured_fraction_theta_full 1.000
_diffrn_measured_fraction_theta_max 1.000
_diffrn_measurement_device_type 'Xcalibur, Eos, Gemini'
_diffrn_radiation_monochromator graphite
_diffrn_radiation_source 'fine-focus sealed tube'
_diffrn_radiation_type CuK\a
_diffrn_radiation_wavelength 1.54184
_diffrn_reflns_av_R_equivalents 0.0571
_diffrn_reflns_av_sigmaI/netI 0.0542
_diffrn_reflns_limit_h_max 11
_diffrn_reflns_limit_h_min -11
_diffrn_reflns_limit_k_max 12
_diffrn_reflns_limit_k_min -20
_diffrn_reflns_limit_l_max 19
_diffrn_reflns_limit_l_min -19
_diffrn_reflns_number 15031
_diffrn_reflns_theta_full 67.25
_diffrn_reflns_theta_max 67.25
_diffrn_reflns_theta_min 4.02
_exptl_absorpt_coefficient_mu 0.526
_exptl_absorpt_correction_T_max 0.9395
_exptl_absorpt_correction_T_min 0.9347
_exptl_absorpt_correction_type multi-scan
_exptl_absorpt_process_details sadabs
_exptl_crystal_colour yellow
_exptl_crystal_density_diffrn 1.205
_exptl_crystal_density_method 'not measured'
_exptl_crystal_description block
_exptl_crystal_F_000 936
_exptl_crystal_size_max 0.13
_exptl_crystal_size_mid 0.12
_exptl_crystal_size_min 0.12
_refine_diff_density_max 0.177
_refine_diff_density_min -0.154
_refine_diff_density_rms 0.035
_refine_ls_extinction_coef 0.0039(3)
_refine_ls_extinction_expression Fc^*^=kFc[1+0.001xFc^2^\l^3^/sin(2\q)]^-1/4^
_refine_ls_extinction_method SHELXL
_refine_ls_goodness_of_fit_ref 1.045
_refine_ls_hydrogen_treatment constr
_refine_ls_matrix_type full
_refine_ls_number_parameters 312
_refine_ls_number_reflns 4353
_refine_ls_number_restraints 0
_refine_ls_restrained_S_all 1.045
_refine_ls_R_factor_all 0.0913
_refine_ls_R_factor_gt 0.0529
_refine_ls_shift/su_max 0.000
_refine_ls_shift/su_mean 0.000
_refine_ls_structure_factor_coef Fsqd
_refine_ls_weighting_details 'calc w=1/[\s^2^(Fo^2^)+(0.0541P)^2^+0.3727P] where P=(Fo^2^+2Fc^2^)/3'
_refine_ls_weighting_scheme calc
_refine_ls_wR_factor_gt 0.1223
_refine_ls_wR_factor_ref 0.1534
_reflns_number_gt 2742
_reflns_number_total 4353
_reflns_threshold_expression >2sigma(I)
_cod_data_source_file am7b13444_si_002.cif
_cod_data_source_block exp_7036
_cod_original_sg_symbol_H-M P21/c
_cod_database_code 4515343

loop_
_symmetry_equiv_pos_as_xyz
'x, y, z'
'-x, y+1/2, -z+1/2'
'-x, -y, -z'
'x, -y-1/2, z-1/2'

loop_
_atom_site_label
_atom_site_type_symbol
_atom_site_fract_x
_atom_site_fract_y
_atom_site_fract_z
_atom_site_U_iso_or_equiv
_atom_site_adp_type
_atom_site_occupancy
_atom_site_symmetry_multiplicity
_atom_site_calc_flag
_atom_site_refinement_flags
N1 N 0.0947(2) 0.50176(10) 0.35757(13) 0.0454(5) Uani 1 1 d .
N2 N 0.0666(2) 0.57252(11) 0.21502(14) 0.0486(5) Uani 1 1 d .
C1 C 0.5249(3) 0.65867(17) 0.4501(2) 0.0766(9) Uani 1 1 d .
H1 H 0.5532 0.6160 0.4255 0.092 Uiso 1 1 calc R
C2 C 0.6348(4) 0.7102(2) 0.5095(3) 0.0991(13) Uani 1 1 d .
H2 H 0.7364 0.7020 0.5245 0.119 Uiso 1 1 calc R
C3 C 0.5937(4) 0.77330(19) 0.5462(2) 0.0909(12) Uani 1 1 d .
H3 H 0.6674 0.8075 0.5866 0.109 Uiso 1 1 calc R
C4 C 0.4438(4) 0.78566(16) 0.5230(2) 0.0802(10) Uani 1 1 d .
H4 H 0.4155 0.8287 0.5471 0.096 Uiso 1 1 calc R
C5 C 0.3350(3) 0.73457(14) 0.46406(19) 0.0624(8) Uani 1 1 d .
H5 H 0.2335 0.7434 0.4487 0.075 Uiso 1 1 calc R
C6 C 0.3745(3) 0.67038(13) 0.42745(18) 0.0511(6) Uani 1 1 d .
C7 C 0.2552(2) 0.61328(13) 0.36741(17) 0.0453(6) Uani 1 1 d .
C8 C 0.1855(3) 0.62285(13) 0.27194(17) 0.0461(6) Uani 1 1 d .
C9 C 0.2097(3) 0.67835(14) 0.21383(19) 0.0546(7) Uani 1 1 d .
C10 C 0.1061(3) 0.66015(15) 0.1245(2) 0.0633(7) Uani 1 1 d .
H10 H 0.0956 0.6862 0.0715 0.076 Uiso 1 1 calc R
C11 C 0.0192(3) 0.59583(15) 0.12686(18) 0.0557(7) Uani 1 1 d .
C12 C 0.2137(2) 0.55376(13) 0.41040(16) 0.0440(6) Uani 1 1 d .
C13 C 0.2677(3) 0.53393(14) 0.50537(17) 0.0510(6) Uani 1 1 d .
C14 C 0.1796(3) 0.47253(15) 0.50749(18) 0.0566(7) Uani 1 1 d .
H14 H 0.1878 0.4477 0.5607 0.068 Uiso 1 1 calc R
C15 C 0.0753(3) 0.45315(14) 0.41709(18) 0.0507(6) Uani 1 1 d .
C16 C 0.3253(3) 0.74340(15) 0.2405(2) 0.0693(8) Uani 1 1 d .
H16A H 0.3123 0.7715 0.1859 0.104 Uiso 1 1 calc R
H16B H 0.4255 0.7213 0.2701 0.104 Uiso 1 1 calc R
H16C H 0.3119 0.7788 0.2823 0.104 Uiso 1 1 calc R
C17 C -0.1064(3) 0.55706(18) 0.04530(19) 0.0733(9) Uani 1 1 d .
H17A H -0.0932 0.5010 0.0507 0.110 Uiso 1 1 calc R
H17B H -0.1045 0.5746 -0.0105 0.110 Uiso 1 1 calc R
H17C H -0.2020 0.5707 0.0434 0.110 Uiso 1 1 calc R
C18 C 0.3985(3) 0.56811(17) 0.58961(19) 0.0723(9) Uani 1 1 d .
H18A H 0.4081 0.5409 0.6440 0.108 Uiso 1 1 calc R
H18B H 0.3801 0.6229 0.5946 0.108 Uiso 1 1 calc R
H18C H 0.4905 0.5622 0.5839 0.108 Uiso 1 1 calc R
C19 C -0.0380(3) 0.38851(15) 0.3904(2) 0.0664(8) Uani 1 1 d .
H19A H -0.1339 0.4069 0.3436 0.100 Uiso 1 1 calc R
H19B H -0.0490 0.3719 0.4437 0.100 Uiso 1 1 calc R
H19C H -0.0042 0.3450 0.3668 0.100 Uiso 1 1 calc R
C20 C -0.1711(3) 0.50372(14) 0.21297(16) 0.0468(6) Uani 1 1 d .
C21 C -0.2243(3) 0.56265(14) 0.25017(18) 0.0512(6) Uani 1 1 d .
H21 H -0.1546 0.5959 0.2947 0.061 Uiso 1 1 calc R
C22 C -0.3772(3) 0.57357(16) 0.2234(2) 0.0630(7) Uani 1 1 d .
H22 H -0.4084 0.6135 0.2501 0.076 Uiso 1 1 calc R
C23 C -0.4830(3) 0.52562(17) 0.1575(2) 0.0651(8) Uani 1 1 d .
H23 H -0.5859 0.5327 0.1396 0.078 Uiso 1 1 calc R
C24 C -0.4351(3) 0.46755(18) 0.1189(2) 0.0698(8) Uani 1 1 d .
H24 H -0.5058 0.4346 0.0745 0.084 Uiso 1 1 calc R
C25 C -0.2822(3) 0.45735(16) 0.14519(19) 0.0627(8) Uani 1 1 d .
H25 H -0.2524 0.4182 0.1167 0.075 Uiso 1 1 calc R
C26 C 0.0794(3) 0.41964(14) 0.21884(17) 0.0479(6) Uani 1 1 d .
C27 C 0.0161(3) 0.34426(15) 0.2052(2) 0.0694(8) Uani 1 1 d .
H27 H -0.0749 0.3372 0.2082 0.083 Uiso 1 1 calc R
C28 C 0.0845(3) 0.27980(17) 0.1874(3) 0.0822(10) Uani 1 1 d .
H28 H 0.0391 0.2306 0.1787 0.099 Uiso 1 1 calc R
C29 C 0.2190(3) 0.28816(18) 0.1826(2) 0.0775(9) Uani 1 1 d .
H29 H 0.2643 0.2450 0.1699 0.093 Uiso 1 1 calc R
C30 C 0.2855(3) 0.36083(17) 0.1967(2) 0.0652(8) Uani 1 1 d .
H30 H 0.3770 0.3672 0.1943 0.078 Uiso 1 1 calc R
C31 C 0.2165(3) 0.42474(15) 0.21467(18) 0.0543(6) Uani 1 1 d .
H31 H 0.2640 0.4735 0.2244 0.065 Uiso 1 1 calc R
B1 B 0.0118(3) 0.49655(16) 0.2482(2) 0.0457(6) Uani 1 1 d .

loop_
_atom_site_aniso_label
_atom_site_aniso_U_11
_atom_site_aniso_U_22
_atom_site_aniso_U_33
_atom_site_aniso_U_23
_atom_site_aniso_U_13
_atom_site_aniso_U_12
N1 0.0424(10) 0.0417(10) 0.0458(12) -0.0006(9) 0.0145(9) -0.0010(9)
N2 0.0442(11) 0.0483(11) 0.0463(12) 0.0005(9) 0.0142(9) 0.0021(9)
C1 0.0488(16) 0.0685(19) 0.097(2) -0.0139(17) 0.0199(16) -0.0046(14)
C2 0.0488(18) 0.095(3) 0.124(3) -0.013(2) 0.0128(19) -0.0154(18)
C3 0.084(2) 0.065(2) 0.087(2) -0.0117(18) 0.007(2) -0.0267(18)
C4 0.096(2) 0.0497(16) 0.071(2) -0.0143(15) 0.0169(18) -0.0051(16)
C5 0.0597(17) 0.0486(14) 0.0646(18) -0.0065(13) 0.0157(14) 0.0023(12)
C6 0.0473(14) 0.0418(13) 0.0560(16) 0.0001(11) 0.0162(12) 0.0002(11)
C7 0.0365(12) 0.0394(12) 0.0552(15) -0.0048(11) 0.0166(11) 0.0035(10)
C8 0.0407(12) 0.0412(12) 0.0534(15) 0.0008(11) 0.0186(11) 0.0020(10)
C9 0.0539(15) 0.0460(13) 0.0664(18) 0.0087(12) 0.0294(14) 0.0076(12)
C10 0.0693(18) 0.0620(17) 0.0614(18) 0.0141(14) 0.0321(15) 0.0075(14)
C11 0.0540(15) 0.0618(16) 0.0466(15) 0.0040(12) 0.0186(12) 0.0099(13)
C12 0.0377(12) 0.0419(12) 0.0444(14) -0.0037(10) 0.0116(11) 0.0003(10)
C13 0.0474(14) 0.0514(14) 0.0458(15) -0.0015(11) 0.0136(12) 0.0045(11)
C14 0.0582(16) 0.0584(15) 0.0487(15) 0.0058(12) 0.0203(13) 0.0003(13)
C15 0.0459(14) 0.0479(13) 0.0538(16) 0.0022(11) 0.0185(12) 0.0005(11)
C16 0.0683(18) 0.0554(16) 0.090(2) 0.0115(15) 0.0407(17) -0.0025(14)
C17 0.0675(19) 0.094(2) 0.0462(17) 0.0005(15) 0.0152(14) 0.0038(16)
C18 0.0697(19) 0.0742(19) 0.0494(17) -0.0030(14) 0.0063(14) -0.0086(15)
C19 0.0654(18) 0.0576(16) 0.0706(19) 0.0029(14) 0.0259(15) -0.0134(14)
C20 0.0431(13) 0.0501(13) 0.0427(13) -0.0001(11) 0.0157(11) 0.0014(11)
C21 0.0531(15) 0.0479(14) 0.0495(15) 0.0041(11) 0.0205(12) 0.0022(11)
C22 0.0621(17) 0.0611(16) 0.0728(19) 0.0127(14) 0.0367(15) 0.0192(14)
C23 0.0425(14) 0.0762(19) 0.074(2) 0.0249(16) 0.0242(14) 0.0071(14)
C24 0.0455(15) 0.0783(19) 0.072(2) -0.0026(16) 0.0146(14) -0.0052(14)
C25 0.0469(15) 0.0666(17) 0.0644(18) -0.0150(14) 0.0162(13) -0.0019(13)
C26 0.0410(12) 0.0508(13) 0.0444(14) -0.0056(11) 0.0127(11) 0.0000(11)
C27 0.0503(15) 0.0551(16) 0.102(2) -0.0155(16) 0.0337(16) -0.0050(13)
C28 0.0662(19) 0.0527(16) 0.122(3) -0.0180(17) 0.037(2) -0.0004(15)
C29 0.068(2) 0.0636(19) 0.093(2) -0.0101(17) 0.0295(18) 0.0163(16)
C30 0.0528(16) 0.0708(18) 0.073(2) 0.0009(15) 0.0290(15) 0.0119(14)
C31 0.0526(15) 0.0553(15) 0.0518(15) -0.0013(12) 0.0209(12) 0.0004(12)
B1 0.0404(14) 0.0474(15) 0.0449(16) -0.0038(12) 0.0154(12) -0.0033(12)

loop_
_atom_type_symbol
_atom_type_description
_atom_type_scat_dispersion_real
_atom_type_scat_dispersion_imag
_atom_type_scat_source
C C 0.0181 0.0091 'International Tables Vol C Tables 4.2.6.8 and 6.1.1.4'
H H 0.0000 0.0000 'International Tables Vol C Tables 4.2.6.8 and 6.1.1.4'
N N 0.0311 0.0180 'International Tables Vol C Tables 4.2.6.8 and 6.1.1.4'
B B 0.0090 0.0039 'International Tables Vol C Tables 4.2.6.8 and 6.1.1.4'

loop_
_geom_angle_atom_site_label_1
_geom_angle_atom_site_label_2
_geom_angle_atom_site_label_3
_geom_angle
C15 N1 C12 107.5(2)
C15 N1 B1 126.7(2)
C12 N1 B1 125.6(2)
C11 N2 C8 107.6(2)
C11 N2 B1 126.2(2)
C8 N2 B1 125.8(2)
C6 C1 C2 120.4(3)
C6 C1 H1 119.8
C2 C1 H1 119.8
C3 C2 C1 120.1(3)
C3 C2 H2 120.0
C1 C2 H2 120.0
C4 C3 C2 119.7(3)
C4 C3 H3 120.1
C2 C3 H3 120.1
C3 C4 C5 120.1(3)
C3 C4 H4 119.9
C5 C4 H4 119.9
C4 C5 C6 120.9(3)
C4 C5 H5 119.6
C6 C5 H5 119.6
C1 C6 C5 118.8(2)
C1 C6 C7 121.2(2)
C5 C6 C7 120.0(2)
C8 C7 C12 122.2(2)
C8 C7 C6 119.7(2)
C12 C7 C6 118.1(2)
C7 C8 N2 120.3(2)
C7 C8 C9 131.7(2)
N2 C8 C9 108.0(2)
C10 C9 C8 106.1(2)
C10 C9 C16 125.0(3)
C8 C9 C16 128.9(2)
C9 C10 C11 108.7(2)
C9 C10 H10 125.7
C11 C10 H10 125.7
N2 C11 C10 109.6(2)
N2 C11 C17 124.0(3)
C10 C11 C17 126.4(3)
C7 C12 N1 120.4(2)
C7 C12 C13 131.5(2)
N1 C12 C13 108.0(2)
C14 C13 C12 106.0(2)
C14 C13 C18 124.4(2)
C12 C13 C18 129.5(2)
C13 C14 C15 109.2(2)
C13 C14 H14 125.4
C15 C14 H14 125.4
N1 C15 C14 109.2(2)
N1 C15 C19 125.3(2)
C14 C15 C19 125.5(2)
C9 C16 H16A 109.5
C9 C16 H16B 109.5
H16A C16 H16B 109.5
C9 C16 H16C 109.5
H16A C16 H16C 109.5
H16B C16 H16C 109.5
C11 C17 H17A 109.5
C11 C17 H17B 109.5
H17A C17 H17B 109.5
C11 C17 H17C 109.5
H17A C17 H17C 109.5
H17B C17 H17C 109.5
C13 C18 H18A 109.5
C13 C18 H18B 109.5
H18A C18 H18B 109.5
C13 C18 H18C 109.5
H18A C18 H18C 109.5
H18B C18 H18C 109.5
C15 C19 H19A 109.5
C15 C19 H19B 109.5
H19A C19 H19B 109.5
C15 C19 H19C 109.5
H19A C19 H19C 109.5
H19B C19 H19C 109.5
C21 C20 C25 115.6(2)
C21 C20 B1 118.6(2)
C25 C20 B1 125.8(2)
C22 C21 C20 122.3(2)
C22 C21 H21 118.8
C20 C21 H21 118.8
C23 C22 C21 120.3(3)
C23 C22 H22 119.9
C21 C22 H22 119.9
C24 C23 C22 119.1(3)
C24 C23 H23 120.5
C22 C23 H23 120.5
C23 C24 C25 120.5(3)
C23 C24 H24 119.8
C25 C24 H24 119.8
C24 C25 C20 122.2(3)
C24 C25 H25 118.9
C20 C25 H25 118.9
C31 C26 C27 115.2(2)
C31 C26 B1 120.0(2)
C27 C26 B1 124.5(2)
C28 C27 C26 122.2(3)
C28 C27 H27 118.9
C26 C27 H27 118.9
C29 C28 C27 120.4(3)
C29 C28 H28 119.8
C27 C28 H28 119.8
C30 C29 C28 119.2(3)
C30 C29 H29 120.4
C28 C29 H29 120.4
C29 C30 C31 120.0(3)
C29 C30 H30 120.0
C31 C30 H30 120.0
C30 C31 C26 123.1(2)
C30 C31 H31 118.5
C26 C31 H31 118.5
N1 B1 N2 104.51(18)
N1 B1 C26 107.34(19)
N2 B1 C26 107.8(2)
N1 B1 C20 108.4(2)
N2 B1 C20 108.33(19)
C26 B1 C20 119.4(2)

loop_
_geom_bond_atom_site_label_1
_geom_bond_atom_site_label_2
_geom_bond_distance
N1 C15 1.347(3)
N1 C12 1.410(3)
N1 B1 1.583(3)
N2 C11 1.345(3)
N2 C8 1.408(3)
N2 B1 1.586(3)
C1 C6 1.375(4)
C1 C2 1.388(4)
C1 H1 0.9300
C2 C3 1.374(5)
C2 H2 0.9300
C3 C4 1.370(4)
C3 H3 0.9300
C4 C5 1.375(4)
C4 H4 0.9300
C5 C6 1.380(3)
C5 H5 0.9300
C6 C7 1.497(3)
C7 C8 1.389(3)
C7 C12 1.391(3)
C8 C9 1.427(3)
C9 C10 1.377(4)
C9 C16 1.506(3)
C10 C11 1.402(4)
C10 H10 0.9300
C11 C17 1.495(3)
C12 C13 1.422(3)
C13 C14 1.370(3)
C13 C18 1.508(3)
C14 C15 1.396(3)
C14 H14 0.9300
C15 C19 1.487(3)
C16 H16A 0.9600
C16 H16B 0.9600
C16 H16C 0.9600
C17 H17A 0.9600
C17 H17B 0.9600
C17 H17C 0.9600
C18 H18A 0.9600
C18 H18B 0.9600
C18 H18C 0.9600
C19 H19A 0.9600
C19 H19B 0.9600
C19 H19C 0.9600
C20 C21 1.389(3)
C20 C25 1.393(3)
C20 B1 1.635(3)
C21 C22 1.382(3)
C21 H21 0.9300
C22 C23 1.374(4)
C22 H22 0.9300
C23 C24 1.363(4)
C23 H23 0.9300
C24 C25 1.384(4)
C24 H24 0.9300
C25 H25 0.9300
C26 C31 1.389(3)
C26 C27 1.399(3)
C26 B1 1.634(3)
C27 C28 1.385(4)
C27 H27 0.9300
C28 C29 1.373(4)
C28 H28 0.9300
C29 C30 1.369(4)
C29 H29 0.9300
C30 C31 1.382(3)
C30 H30 0.9300
C31 H31 0.9300

loop_
_geom_torsion_atom_site_label_1
_geom_torsion_atom_site_label_2
_geom_torsion_atom_site_label_3
_geom_torsion_atom_site_label_4
_geom_torsion
C6 C1 C2 C3 0.0(6)
C1 C2 C3 C4 -0.8(6)
C2 C3 C4 C5 0.7(6)
C3 C4 C5 C6 0.0(5)
C2 C1 C6 C5 0.7(5)
C2 C1 C6 C7 -176.8(3)
C4 C5 C6 C1 -0.7(4)
C4 C5 C6 C7 176.8(3)
C1 C6 C7 C8 -89.1(3)
C5 C6 C7 C8 93.4(3)
C1 C6 C7 C12 93.4(3)
C5 C6 C7 C12 -84.1(3)
C12 C7 C8 N2 1.3(3)
C6 C7 C8 N2 -176.1(2)
C12 C7 C8 C9 -179.6(2)
C6 C7 C8 C9 3.1(4)
C11 N2 C8 C7 178.9(2)
B1 N2 C8 C7 -7.3(3)
C11 N2 C8 C9 -0.4(3)
B1 N2 C8 C9 173.3(2)
C7 C8 C9 C10 -179.3(3)
N2 C8 C9 C10 -0.1(3)
C7 C8 C9 C16 2.1(5)
N2 C8 C9 C16 -178.7(2)
C8 C9 C10 C11 0.5(3)
C16 C9 C10 C11 179.2(2)
C8 N2 C11 C10 0.7(3)
B1 N2 C11 C10 -173.0(2)
C8 N2 C11 C17 -180.0(2)
B1 N2 C11 C17 6.3(4)
C9 C10 C11 N2 -0.8(3)
C9 C10 C11 C17 179.9(3)
C8 C7 C12 N1 -1.9(3)
C6 C7 C12 N1 175.5(2)
C8 C7 C12 C13 -179.3(2)
C6 C7 C12 C13 -1.9(4)
C15 N1 C12 C7 -177.3(2)
B1 N1 C12 C7 8.5(3)
C15 N1 C12 C13 0.7(3)
B1 N1 C12 C13 -173.6(2)
C7 C12 C13 C14 176.6(2)
N1 C12 C13 C14 -1.1(3)
C7 C12 C13 C18 -6.0(5)
N1 C12 C13 C18 176.4(3)
C12 C13 C14 C15 1.1(3)
C18 C13 C14 C15 -176.5(2)
C12 N1 C15 C14 0.0(3)
B1 N1 C15 C14 174.1(2)
C12 N1 C15 C19 -179.4(2)
B1 N1 C15 C19 -5.2(4)
C13 C14 C15 N1 -0.7(3)
C13 C14 C15 C19 178.7(2)
C25 C20 C21 C22 1.4(4)
B1 C20 C21 C22 179.1(2)
C20 C21 C22 C23 -0.3(4)
C21 C22 C23 C24 -0.3(4)
C22 C23 C24 C25 -0.4(5)
C23 C24 C25 C20 1.7(5)
C21 C20 C25 C24 -2.1(4)
B1 C20 C25 C24 -179.6(3)
C31 C26 C27 C28 -1.0(4)
B1 C26 C27 C28 -174.9(3)
C26 C27 C28 C29 0.0(5)
C27 C28 C29 C30 0.8(5)
C28 C29 C30 C31 -0.6(5)
C29 C30 C31 C26 -0.4(4)
C27 C26 C31 C30 1.1(4)
B1 C26 C31 C30 175.3(2)
C15 N1 B1 N2 174.9(2)
C12 N1 B1 N2 -12.0(3)
C15 N1 B1 C26 -70.8(3)
C12 N1 B1 C26 102.4(2)
C15 N1 B1 C20 59.5(3)
C12 N1 B1 C20 -127.4(2)
C11 N2 B1 N1 -175.9(2)
C8 N2 B1 N1 11.4(3)
C11 N2 B1 C26 70.1(3)
C8 N2 B1 C26 -102.5(2)
C11 N2 B1 C20 -60.5(3)
C8 N2 B1 C20 126.9(2)
C31 C26 B1 N1 -81.7(3)
C27 C26 B1 N1 92.0(3)
C31 C26 B1 N2 30.4(3)
C27 C26 B1 N2 -155.9(2)
C31 C26 B1 C20 154.5(2)
C27 C26 B1 C20 -31.9(4)
C21 C20 B1 N1 46.7(3)
C25 C20 B1 N1 -135.9(3)
C21 C20 B1 N2 -66.2(3)
C25 C20 B1 N2 111.2(3)
C21 C20 B1 C26 170.0(2)
C25 C20 B1 C26 -12.7(4)
